data_2207007
loop_
_publ_author_name
'Ng, Seik Weng'

_publ_section_title
;
 1-Chloro-4-hydroxyanthraquinone
;
_journal_coeditor_code LH6495
_journal_issue 10
_journal_name_full 'Acta Crystallographica Section E'
_journal_page_first o3230
_journal_page_last o3231
_journal_paper_doi 10.1107/S1600536805028400
_journal_volume 61
_journal_year 2005
_chemical_formula_iupac 'C14 H7 Cl O3'
_chemical_formula_moiety 'C14 H7 Cl O3'
_chemical_formula_sum 'C14 H7 Cl O3'
_chemical_formula_weight 258.65
_chemical_name_systematic
;
1-Chloro-4-hydroxyanthraquinone
;
_space_group_IT_number 14
_symmetry_cell_setting monoclinic
_symmetry_space_group_name_Hall '-P 2yn'
_symmetry_space_group_name_H-M 'P 1 21/n 1'
_atom_sites_solution_hydrogens geom
_atom_sites_solution_primary direct
_atom_sites_solution_secondary difmap
_audit_creation_method SHELXL97
_cell_angle_alpha 90
_cell_angle_beta 90.588(2)
_cell_angle_gamma 90
_cell_formula_units_Z 4
_cell_length_a 7.4180(7)
_cell_length_b 10.2724(9)
_cell_length_c 14.2620(10)
_cell_measurement_reflns_used 1782
_cell_measurement_temperature 295(2)
_cell_measurement_theta_max 26.1
_cell_measurement_theta_min 2.4
_cell_volume 1086.72(16)
_computing_cell_refinement 'SAINT (Bruker, 2000)'
_computing_data_collection 'SMART (Bruker, 2000)'
_computing_data_reduction SAINT
_computing_molecular_graphics 'ORTEPII (Johnson, 1976)'
_computing_publication_material SHELXL97
_computing_structure_refinement 'SHELXL97 (Sheldrick, 1997)'
_computing_structure_solution 'SHELXS97 (Sheldrick, 1997)'
_diffrn_ambient_temperature 295(2)
_diffrn_measured_fraction_theta_full 0.98
_diffrn_measured_fraction_theta_max 0.98
_diffrn_measurement_device_type 'Bruker SMART area-detector'
_diffrn_measurement_method '\f and \w'
_diffrn_radiation_monochromator graphite
_diffrn_radiation_source 'fine-focus sealed tube'
_diffrn_radiation_type MoK\a
_diffrn_radiation_wavelength 0.71073
_diffrn_reflns_av_R_equivalents 0.030
_diffrn_reflns_av_sigmaI/netI 0.036
_diffrn_reflns_limit_h_max 9
_diffrn_reflns_limit_h_min -9
_diffrn_reflns_limit_k_max 12
_diffrn_reflns_limit_k_min -13
_diffrn_reflns_limit_l_max 18
_diffrn_reflns_limit_l_min -12
_diffrn_reflns_number 6405
_diffrn_reflns_theta_full 27.1
_diffrn_reflns_theta_max 27.1
_diffrn_reflns_theta_min 2.4
_diffrn_standards_decay_% 0
_diffrn_standards_interval_count 0
_diffrn_standards_interval_time 0
_diffrn_standards_number 0
_exptl_absorpt_coefficient_mu 0.346
_exptl_absorpt_correction_type none
_exptl_crystal_colour red
_exptl_crystal_density_diffrn 1.581
_exptl_crystal_density_method 'not measured'
_exptl_crystal_description Block
_exptl_crystal_F_000 528
_exptl_crystal_size_max 0.42
_exptl_crystal_size_mid 0.34
_exptl_crystal_size_min 0.16
_refine_diff_density_max 0.54
_refine_diff_density_min -0.40
_refine_ls_extinction_method none
_refine_ls_goodness_of_fit_ref 1.02
_refine_ls_hydrogen_treatment constr
_refine_ls_matrix_type full
_refine_ls_number_parameters 140
_refine_ls_number_reflns 2366
_refine_ls_number_restraints 0
_refine_ls_restrained_S_all 1.02
_refine_ls_R_factor_all 0.112
_refine_ls_R_factor_gt 0.061
_refine_ls_shift/su_max 0.001
_refine_ls_shift/su_mean 0.000
_refine_ls_structure_factor_coef Fsqd
_refine_ls_weighting_details 'calc w = 1/[\s^2^(Fo^2^)+(0.113P)^2^+0.225P] where P=(Fo^2^+2Fc^2^)/3'
_refine_ls_weighting_scheme calc
_refine_ls_wR_factor_gt 0.164
_refine_ls_wR_factor_ref 0.200
_reflns_number_gt 1306
_reflns_number_total 2366
_reflns_threshold_expression I>2\s(I)
_cod_data_source_file lh6495.cif
_cod_data_source_block I
_cod_original_cell_volume 1086.7(2)
_cod_original_sg_symbol_H-M 'P 21/n'
_cod_database_code 2207007
_cod_database_fobs_code 2207007

loop_
_symmetry_equiv_pos_as_xyz
'x, y, z'
'x+1/2, -y+1/2, z+1/2'
'-x, -y, -z'
'-x-1/2, y-1/2, -z-1/2'

loop_
_atom_site_label
_atom_site_fract_x
_atom_site_fract_y
_atom_site_fract_z
_atom_site_U_iso_or_equiv
_atom_site_adp_type
_atom_site_calc_flag
_atom_site_refinement_flags
_atom_site_occupancy
_atom_site_type_symbol
Cl1 0.5779(2) 0.56950(10) 0.76656(6) 0.0782(4) Uani d . 1 Cl
O1 0.7012(4) 0.8646(2) 0.42270(10) 0.0644(7) Uani d . 1 O
O2 0.8141(4) 0.6547(2) 0.34490(10) 0.0677(7) Uani d . 1 O
O3 0.6708(4) 0.3650(2) 0.6467(2) 0.0767(8) Uani d . 1 O
C1 0.7085(3) 0.6512(2) 0.50040(10) 0.0420(10) Uani d G 1 C
C2 0.6761(3) 0.7844(2) 0.49920(10) 0.0520(10) Uani d G 1 C
C3 0.6135(3) 0.8464(2) 0.57920(10) 0.0600(10) Uani d G 1 C
C4 0.5831(3) 0.7751(2) 0.66030(10) 0.0570(10) Uani d G 1 C
C5 0.6155(3) 0.64180(10) 0.66150(10) 0.0470(10) Uani d G 1 C
C6 0.6782(3) 0.57990(10) 0.58160(10) 0.0390(10) Uani d G 1 C
C7 0.7078(4) 0.4344(3) 0.5812(2) 0.0450(10) Uani d . 1 C
C8 0.7855(3) 0.3750(2) 0.49530(10) 0.0420(10) Uani d G 1 C
C9 0.8214(3) 0.2422(2) 0.49510(10) 0.0570(10) Uani d G 1 C
C10 0.8910(3) 0.1836(2) 0.4154(2) 0.0660(10) Uani d G 1 C
C11 0.9246(3) 0.2577(2) 0.33600(10) 0.0640(10) Uani d G 1 C
C12 0.8886(3) 0.3905(2) 0.33620(10) 0.0530(10) Uani d G 1 C
C13 0.8191(3) 0.4492(2) 0.41580(10) 0.0420(10) Uani d G 1 C
C14 0.7819(4) 0.5899(3) 0.4156(2) 0.0440(10) Uani d . 1 C
H1 0.7470 0.8228 0.3801 0.097 Uiso calc R 1 H
H3 0.5918 0.9356 0.5783 0.072 Uiso calc R 1 H
H4 0.5412 0.8166 0.7138 0.068 Uiso calc R 1 H
H9 0.7989 0.1927 0.5483 0.068 Uiso calc R 1 H
H10 0.9150 0.0947 0.4153 0.079 Uiso calc R 1 H
H11 0.9711 0.2184 0.2827 0.076 Uiso calc R 1 H
H12 0.9111 0.4400 0.2830 0.064 Uiso calc R 1 H

loop_
_atom_site_aniso_label
_atom_site_aniso_U_11
_atom_site_aniso_U_22
_atom_site_aniso_U_33
_atom_site_aniso_U_12
_atom_site_aniso_U_13
_atom_site_aniso_U_23
Cl1 0.1166(9) 0.0770(7) 0.0414(5) -0.0033(6) 0.0245(5) -0.0007(4)
O1 0.095(2) 0.0490(10) 0.0490(10) 0.0070(10) 0.0200(10) 0.0140(10)
O2 0.088(2) 0.076(2) 0.0400(10) 0.0000(10) 0.0210(10) 0.0070(10)
O3 0.119(2) 0.060(2) 0.0510(10) 0.002(2) 0.0340(10) 0.0080(10)
C1 0.037(2) 0.052(2) 0.0360(10) 0.0010(10) 0.0030(10) 0.0010(10)
C2 0.052(2) 0.057(2) 0.047(2) 0.004(2) 0.0030(10) 0.002(2)
C3 0.060(2) 0.053(2) 0.067(2) 0.008(2) 0.005(2) -0.006(2)
C4 0.054(2) 0.070(2) 0.046(2) 0.006(2) 0.008(2) -0.017(2)
C5 0.042(2) 0.062(2) 0.036(2) -0.003(2) 0.0060(10) -0.0050(10)
C6 0.0300(10) 0.055(2) 0.0320(10) -0.0020(10) 0.0010(10) -0.0050(10)
C7 0.043(2) 0.056(2) 0.036(2) -0.0020(10) 0.0060(10) 0.0020(10)
C8 0.036(2) 0.051(2) 0.039(2) -0.0040(10) 0.0030(10) -0.0080(10)
C9 0.061(2) 0.058(2) 0.052(2) -0.001(2) 0.003(2) -0.006(2)
C10 0.060(2) 0.065(2) 0.072(2) 0.0016(2) 0.005(2) -0.022(2)
C11 0.052(2) 0.083(3) 0.056(2) 0.000(2) 0.006(2) -0.032(2)
C12 0.047(2) 0.075(2) 0.038(2) -0.006(2) 0.0080(10) -0.011(2)
C13 0.033(2) 0.058(2) 0.036(2) -0.0040(10) 0.0020(10) -0.0080(10)
C14 0.038(2) 0.062(2) 0.033(2) -0.0050(10) 0.0050(10) 0.0040(10)

loop_
_atom_type_symbol
_atom_type_description
_atom_type_scat_dispersion_real
_atom_type_scat_dispersion_imag
_atom_type_scat_source
C C 0.0033 0.0016 'International Tables Vol C Tables 4.2.6.8 and 6.1.1.4'
H H 0.0000 0.0000 'International Tables Vol C Tables 4.2.6.8 and 6.1.1.4'
O O 0.0106 0.0060 'International Tables Vol C Tables 4.2.6.8 and 6.1.1.4'
Cl Cl 0.1484 0.1585 'International Tables Vol C Tables 4.2.6.8 and 6.1.1.4'

loop_
_geom_angle_atom_site_label_1
_geom_angle_atom_site_label_2
_geom_angle_atom_site_label_3
_geom_angle
_geom_angle_publ_flag
C2 C1 C6 120.0 no
C2 C1 C14 118.4(2) no
C6 C1 C14 121.5(2) no
O1 C2 C1 124.9(2) no
O1 C2 C3 115.1(2) no
C1 C2 C3 120.0 no
C4 C3 C2 120.0 no
C5 C4 C3 120.0 no
C6 C5 C4 120.0 no
C6 C5 Cl1 125.60(10) no
C4 C5 Cl1 114.30(10) no
C5 C6 C1 120.0 no
C5 C6 C7 120.4(2) no
C1 C6 C7 119.6(2) no
O3 C7 C8 119.1(3) no
O3 C7 C6 123.1(3) no
C8 C7 C6 117.7(2) no
C9 C8 C13 120.0 no
C9 C8 C7 118.6(2) no
C13 C8 C7 121.4(2) no
C8 C9 C10 120.0 no
C11 C10 C9 120.0 no
C10 C11 C12 120.0 no
C11 C12 C13 120.0 no
C12 C13 C8 120.0 no
C12 C13 C14 119.7(2) no
C8 C13 C14 120.3(2) no
O2 C14 C13 119.6(2) no
O2 C14 C1 121.1(3) no
C13 C14 C1 119.3(2) no
C2 O1 H1 109.5 no
C4 C3 H3 120.0 no
C2 C3 H3 120.0 no
C5 C4 H4 120.0 no
C3 C4 H4 120.0 no
C8 C9 H9 120.0 no
C10 C9 H9 120.0 no
C11 C10 H10 120.0 no
C9 C10 H10 120.0 no
C10 C11 H11 120.0 no
C12 C11 H11 120.0 no
C11 C12 H12 120.0 no
C13 C12 H12 120.0 no

loop_
_geom_bond_atom_site_label_1
_geom_bond_atom_site_label_2
_geom_bond_distance
_geom_bond_publ_flag
Cl1 C5 1.698(2) no
O1 C2 1.381(2) no
O2 C14 1.234(3) no
O3 C7 1.209(3) no
C1 C2 1.3900 no
C1 C6 1.3900 no
C1 C14 1.473(3) no
C2 C3 1.3900 no
C3 C4 1.3900 no
C4 C5 1.3900 no
C5 C6 1.3900 no
C6 C7 1.510(3) no
C7 C8 1.490(3) no
C8 C9 1.3900 no
C8 C13 1.3900 no
C9 C10 1.3900 no
C10 C11 1.3900 no
C11 C12 1.3900 no
C12 C13 1.3900 no
C13 C14 1.472(3) no
O1 H1 0.82 no
C3 H3 0.93 no
C4 H4 0.93 no
C9 H9 0.93 no
C10 H10 0.93 no
C11 H11 0.93 no
C12 H12 0.93 no

loop_
_geom_hbond_atom_site_label_D
_geom_hbond_atom_site_label_H
_geom_hbond_atom_site_label_A
_geom_hbond_site_symmetry_A
_geom_hbond_distance_DH
_geom_hbond_distance_HA
_geom_hbond_distance_DA
_geom_hbond_angle_DHA
_geom_hbond_publ_flag
O1 H1 O2 . 0.82 1.87 2.569(3) 143 y
O1 H1 Cl1 2_564 0.82 3.16 3.655(2) 122 y
C4 H4 O2 2_465 0.93 2.55 3.397(3) 152 y

loop_
_geom_torsion_atom_site_label_1
_geom_torsion_atom_site_label_2
_geom_torsion_atom_site_label_3
_geom_torsion_atom_site_label_4
_geom_torsion
_geom_torsion_publ_flag
C6 C1 C2 O1 -179.9(2) no
C14 C1 C2 O1 2.6(2) no
C14 C1 C2 C3 -177.5(2) no
O1 C2 C3 C4 179.9(2) no
C3 C4 C5 Cl1 178.3(2) no
Cl1 C5 C6 C1 -178.1(2) no
C4 C5 C6 C7 -178.0(2) no
Cl1 C5 C6 C7 3.9(2) no
C14 C1 C6 C5 177.5(2) no
C2 C1 C6 C7 178.0(2) no
C14 C1 C6 C7 -4.6(2) no
C5 C6 C7 O3 3.9(4) no
C1 C6 C7 O3 -174.0(3) no
C5 C6 C7 C8 -176.5(2) no
C1 C6 C7 C8 5.6(3) no
O3 C7 C8 C9 -3.2(4) no
C6 C7 C8 C9 177.13(18) no
O3 C7 C8 C13 175.7(2) no
C6 C7 C8 C13 -4.0(3) no
C7 C8 C9 C10 178.9(2) no
C11 C12 C13 C14 179.8(2) no
C7 C8 C13 C12 -178.9(2) no
C9 C8 C13 C14 -179.8(2) no
C7 C8 C13 C14 1.3(3) no
C12 C13 C14 O2 -0.5(3) no
C8 C13 C14 O2 179.3(2) no
C12 C13 C14 C1 -179.9(2) no
C8 C13 C14 C1 -0.1(3) no
C2 C1 C14 O2 0.0(3) no
C6 C1 C14 O2 -177.5(2) no
C2 C1 C14 C13 179.3(2) no
C6 C1 C14 C13 1.8(3) no

loop_
_cod_related_entry_id
_cod_related_entry_database
_cod_related_entry_code
1 ChemSpider 59881
